data_4073665
loop_
_publ_author_name
'Cowley, Andrew R.'
'Hector, Andrew L.'
'Hill, Anthony F.'
'White, Andrew J. P.'
'Williams, David J.'
'Wilton-Ely, James D. E. T.'

_publ_section_title
;
 Synthesis and Reactions of Five-Coordinate Mono- and Binuclear
 Thiocarbonyl&#x2212;Alkenyl and Thioacyl Complexes of Ruthenium(II)
;
_journal_issue 25
_journal_name_full Organometallics
_journal_page_first 6114
_journal_paper_doi 10.1021/om700518m
_journal_volume 26
_journal_year 2007
_chemical_formula_moiety '? C64 H50 Fe O2 P2 Ru S, C H Cl3'
_chemical_formula_sum 'C65 H51 Cl3 Fe O2 P2 Ru S'
_chemical_formula_weight 1221.33
_chemical_name_systematic
; 
 ? 
;
_space_group_IT_number 61
_symmetry_cell_setting orthorhombic
_symmetry_space_group_name_Hall '-P 2ac 2ab'
_symmetry_space_group_name_H-M 'P b c a'
_atom_sites_solution_hydrogens geom
_atom_sites_solution_primary direct
_atom_sites_solution_secondary difmap
_audit_creation_method SHELXL-97
_cell_angle_alpha 90.00
_cell_angle_beta 90.00
_cell_angle_gamma 90.00
_cell_formula_units_Z 8
_cell_length_a 22.7759(19)
_cell_length_b 18.791(4)
_cell_length_c 26.845(3)
_cell_measurement_reflns_used 28
_cell_measurement_temperature 293(2)
_cell_measurement_theta_max 12.51
_cell_measurement_theta_min 4.78
_cell_volume 11489(3)
_computing_cell_refinement 'Siemens XSCANS'
_computing_data_collection 'Siemens XSCANS'
_computing_data_reduction 'Siemens SHELXTL'
_computing_molecular_graphics 'Siemens SHELXTL'
_computing_publication_material 'Siemens SHELXTL'
_computing_structure_refinement 'SHELXL-97 (Sheldrick, 1997)'
_computing_structure_solution 'SHELXS-97 (Sheldrick, 1990)'
_diffrn_ambient_temperature 293(2)
_diffrn_measured_fraction_theta_full 0.999
_diffrn_measured_fraction_theta_max 0.999
_diffrn_measurement_device_type 'Siemens P4'
_diffrn_measurement_method '\w scans'
_diffrn_radiation_monochromator graphite
_diffrn_radiation_source 'fine-focus sealed tube'
_diffrn_radiation_type MoK\a
_diffrn_radiation_wavelength 0.71073
_diffrn_reflns_av_R_equivalents 0.0000
_diffrn_reflns_av_sigmaI/netI 0.1016
_diffrn_reflns_limit_h_max 27
_diffrn_reflns_limit_h_min 0
_diffrn_reflns_limit_k_max 22
_diffrn_reflns_limit_k_min 0
_diffrn_reflns_limit_l_max 0
_diffrn_reflns_limit_l_min -31
_diffrn_reflns_number 10104
_diffrn_reflns_theta_full 25.00
_diffrn_reflns_theta_max 25.00
_diffrn_reflns_theta_min 2.07
_diffrn_standards_decay_% 7.16
_diffrn_standards_interval_count 97
_diffrn_standards_number 3
_exptl_absorpt_coefficient_mu 0.791
_exptl_absorpt_correction_T_max 0.8704
_exptl_absorpt_correction_T_min 0.7588
_exptl_absorpt_correction_type 'Face-indexed numerical'
_exptl_crystal_colour Orange
_exptl_crystal_density_diffrn 1.412
_exptl_crystal_density_method 'not measured'
_exptl_crystal_description rhombs
_exptl_crystal_F_000 4992
_exptl_crystal_size_max 0.40
_exptl_crystal_size_mid 0.38
_exptl_crystal_size_min 0.22
_refine_diff_density_max 0.510
_refine_diff_density_min -0.385
_refine_diff_density_rms 0.084
_refine_ls_extinction_method none
_refine_ls_goodness_of_fit_ref 0.977
_refine_ls_hydrogen_treatment constr
_refine_ls_matrix_type full
_refine_ls_number_parameters 629
_refine_ls_number_reflns 10104
_refine_ls_number_restraints 326
_refine_ls_restrained_S_all 0.979
_refine_ls_R_factor_all 0.1256
_refine_ls_R_factor_gt 0.0608
_refine_ls_shift/su_max 0.001
_refine_ls_shift/su_mean 0.000
_refine_ls_structure_factor_coef Fsqd
_refine_ls_weighting_details 'calc w=1/[\s^2^(Fo^2^)+(0.0599P)^2^+0.0000P] where P=(Fo^2^+2Fc^2^)/3'
_refine_ls_weighting_scheme calc
_refine_ls_wR_factor_gt 0.1317
_refine_ls_wR_factor_ref 0.1503
_reflns_number_gt 5848
_reflns_number_total 10104
_reflns_threshold_expression >2sigma(I)
_cod_data_source_file om700518m-file002.cif
_cod_data_source_block Compound_15
_cod_depositor_comments
;
The following automatic conversions were performed:

'_symmetry_cell_setting' value 'Orthorhombic' changed to
'orthorhombic' according to
/home/saulius/struct/CIF-dictionaries/cif_core.dic dictionary named
'cif_core.dic' version 2.4.1 from 2010-06-29.

Automatic conversion script
Id: cif_fix_values 1715 2011-07-08 13:25:40Z adriana 
;
_cod_original_sg_symbol_H-M Pbca
_cod_database_code 4073665

loop_
_symmetry_equiv_pos_as_xyz
'x, y, z'
'-x+1/2, -y, z+1/2'
'-x, y+1/2, -z+1/2'
'x+1/2, -y+1/2, -z'
'-x, -y, -z'
'x-1/2, y, -z-1/2'
'x, -y-1/2, z-1/2'
'-x-1/2, y-1/2, z'

loop_
_atom_site_label
_atom_site_type_symbol
_atom_site_fract_x
_atom_site_fract_y
_atom_site_fract_z
_atom_site_U_iso_or_equiv
_atom_site_adp_type
_atom_site_occupancy
_atom_site_symmetry_multiplicity
_atom_site_calc_flag
_atom_site_refinement_flags
_atom_site_disorder_assembly
_atom_site_disorder_group
Ru Ru 0.452617(19) 0.79673(2) 0.370140(15) 0.03190(13) Uani 1 1 d . . .
Fe Fe 0.32477(4) 0.67081(5) 0.21765(3) 0.0469(2) Uani 1 1 d . . .
C C 0.4846(2) 0.8830(3) 0.3725(2) 0.0390(13) Uani 1 1 d . . .
S S 0.51261(8) 0.95885(8) 0.36891(7) 0.0640(5) Uani 1 1 d . . .
P1 P 0.36021(6) 0.84747(8) 0.39250(6) 0.0383(4) Uani 1 1 d . . .
P2 P 0.54780(6) 0.75220(7) 0.34587(5) 0.0353(3) Uani 1 1 d . . .
C1 C 0.4699(2) 0.7752(3) 0.4443(2) 0.0381(14) Uani 1 1 d . . .
C2 C 0.4887(3) 0.8191(3) 0.4806(2) 0.0444(14) Uani 1 1 d . . .
H2A H 0.4912 0.8667 0.4713 0.053 Uiso 1 1 calc R . .
C3 C 0.4565(3) 0.7018(3) 0.45236(18) 0.0403(13) Uani 1 1 d . . .
C4 C 0.4427(3) 0.6412(3) 0.4537(2) 0.0454(15) Uani 1 1 d . . .
C5 C 0.42220(19) 0.56833(17) 0.45462(15) 0.0501(16) Uani 1 1 d G . .
C6 C 0.3926(2) 0.5416(2) 0.41341(13) 0.067(2) Uani 1 1 d G . .
H6A H 0.3859 0.5706 0.3859 0.081 Uiso 1 1 calc R . .
C7 C 0.3729(2) 0.4716(3) 0.41331(17) 0.087(3) Uani 1 1 d G . .
H7A H 0.3531 0.4537 0.3857 0.104 Uiso 1 1 calc R . .
C8 C 0.3829(2) 0.42828(18) 0.4544(2) 0.083(2) Uani 1 1 d G . .
H8A H 0.3697 0.3814 0.4544 0.099 Uiso 1 1 calc R . .
C9 C 0.4125(2) 0.4550(2) 0.49564(17) 0.079(2) Uani 1 1 d G . .
H9A H 0.4192 0.4260 0.5232 0.095 Uiso 1 1 calc R . .
C10 C 0.43217(19) 0.5250(2) 0.49574(13) 0.0623(19) Uani 1 1 d G . .
H10A H 0.4520 0.5429 0.5233 0.075 Uiso 1 1 calc R . .
C11 C 0.50596(18) 0.8045(2) 0.53236(11) 0.0414(14) Uani 1 1 d G . .
C12 C 0.5156(2) 0.73589(18) 0.54981(15) 0.083(3) Uani 1 1 d G . .
H12A H 0.5113 0.6973 0.5285 0.100 Uiso 1 1 calc R . .
C13 C 0.5318(2) 0.72498(18) 0.59915(16) 0.078(2) Uani 1 1 d G . .
H13A H 0.5382 0.6790 0.6108 0.094 Uiso 1 1 calc R . .
C14 C 0.5383(2) 0.7827(2) 0.63104(11) 0.065(2) Uani 1 1 d G . .
H14A H 0.5491 0.7754 0.6641 0.079 Uiso 1 1 calc R . .
C15 C 0.5286(2) 0.8514(2) 0.61359(13) 0.074(2) Uani 1 1 d G . .
H15A H 0.5330 0.8900 0.6349 0.089 Uiso 1 1 calc R . .
C16 C 0.5125(2) 0.86229(16) 0.56425(14) 0.0586(18) Uani 1 1 d G . .
H16A H 0.5060 0.9082 0.5526 0.070 Uiso 1 1 calc R . .
C17 C 0.4121(2) 0.7144(3) 0.3003(2) 0.0370(13) Uani 1 1 d . . .
O18 O 0.40887(16) 0.69546(19) 0.34521(13) 0.0393(9) Uani 1 1 d . . .
O19 O 0.43008(16) 0.77693(19) 0.29024(13) 0.0399(9) Uani 1 1 d . . .
C20 C 0.3986(2) 0.6656(3) 0.2594(2) 0.0404(14) Uani 1 1 d . . .
C21 C 0.4129(3) 0.6773(4) 0.2084(2) 0.0549(17) Uani 1 1 d . . .
H21A H 0.4331 0.7162 0.1955 0.066 Uiso 1 1 calc R . .
C22 C 0.3906(3) 0.6189(4) 0.1808(3) 0.070(2) Uani 1 1 d . . .
H22A H 0.3938 0.6129 0.1466 0.084 Uiso 1 1 calc R . .
C23 C 0.3630(3) 0.5717(4) 0.2135(3) 0.066(2) Uani 1 1 d . . .
H23A H 0.3450 0.5291 0.2046 0.079 Uiso 1 1 calc R . .
C24 C 0.3671(3) 0.5993(3) 0.2619(2) 0.0543(17) Uani 1 1 d . . .
H24A H 0.3521 0.5784 0.2907 0.065 Uiso 1 1 calc R . .
C25 C 0.2778(3) 0.7516(4) 0.2467(3) 0.0617(18) Uani 1 1 d . . .
H25A H 0.2885 0.7773 0.2749 0.074 Uiso 1 1 calc R . .
C26 C 0.2427(3) 0.6902(4) 0.2462(3) 0.069(2) Uani 1 1 d . . .
H26A H 0.2253 0.6688 0.2737 0.083 Uiso 1 1 calc R . .
C27 C 0.2386(3) 0.6669(4) 0.1968(3) 0.077(2) Uani 1 1 d . . .
H27A H 0.2186 0.6268 0.1858 0.092 Uiso 1 1 calc R . .
C28 C 0.2692(4) 0.7139(4) 0.1674(3) 0.078(2) Uani 1 1 d . . .
H28A H 0.2733 0.7111 0.1330 0.093 Uiso 1 1 calc R . .
C29 C 0.2936(3) 0.7675(4) 0.1985(3) 0.075(2) Uani 1 1 d . . .
H29A H 0.3160 0.8062 0.1882 0.090 Uiso 1 1 calc R . .
C30 C 0.29770(15) 0.78526(19) 0.39536(15) 0.0433(14) Uani 1 1 d G . .
C31 C 0.30650(15) 0.7191(2) 0.41736(15) 0.0541(17) Uani 1 1 d G . .
H31A H 0.3431 0.7074 0.4303 0.065 Uiso 1 1 calc R . .
C32 C 0.2606(2) 0.67059(18) 0.42002(17) 0.0665(19) Uani 1 1 d G . .
H32A H 0.2665 0.6264 0.4347 0.080 Uiso 1 1 calc R . .
C33 C 0.20583(18) 0.6881(2) 0.40070(18) 0.074(2) Uani 1 1 d G . .
H33A H 0.1751 0.6557 0.4025 0.089 Uiso 1 1 calc R . .
C34 C 0.19703(14) 0.7543(3) 0.37870(17) 0.080(2) Uani 1 1 d G . .
H34A H 0.1604 0.7660 0.3658 0.096 Uiso 1 1 calc R . .
C35 C 0.24296(18) 0.8028(2) 0.37604(16) 0.0625(18) Uani 1 1 d G . .
H35A H 0.2371 0.8470 0.3613 0.075 Uiso 1 1 calc R . .
C36 C 0.33330(17) 0.91614(19) 0.34998(13) 0.0436(14) Uani 1 1 d G . .
C37 C 0.34754(16) 0.91058(19) 0.29978(14) 0.0472(15) Uani 1 1 d G . .
H37A H 0.3741 0.8762 0.2892 0.057 Uiso 1 1 calc R . .
C38 C 0.32202(19) 0.9564(2) 0.26538(12) 0.0592(18) Uani 1 1 d G . .
H38A H 0.3316 0.9527 0.2318 0.071 Uiso 1 1 calc R . .
C39 C 0.28227(19) 1.0078(2) 0.28118(16) 0.066(2) Uani 1 1 d G . .
H39A H 0.2652 1.0385 0.2582 0.080 Uiso 1 1 calc R . .
C40 C 0.26803(17) 1.0134(2) 0.33137(18) 0.075(2) Uani 1 1 d G . .
H40A H 0.2414 1.0477 0.3419 0.090 Uiso 1 1 calc R . .
C41 C 0.29354(18) 0.9675(2) 0.36577(13) 0.0614(18) Uani 1 1 d G . .
H41A H 0.2840 0.9712 0.3994 0.074 Uiso 1 1 calc R . .
C42 C 0.35974(19) 0.8929(2) 0.45274(12) 0.0423(14) Uani 1 1 d G . .
C43 C 0.38644(19) 0.9592(2) 0.45679(14) 0.0594(18) Uani 1 1 d G . .
H43A H 0.4026 0.9808 0.4288 0.071 Uiso 1 1 calc R . .
C44 C 0.3890(2) 0.9932(2) 0.50271(18) 0.070(2) Uani 1 1 d G . .
H44A H 0.4069 1.0376 0.5054 0.084 Uiso 1 1 calc R . .
C45 C 0.3649(2) 0.9610(3) 0.54458(14) 0.087(3) Uani 1 1 d G . .
H45A H 0.3666 0.9838 0.5753 0.105 Uiso 1 1 calc R . .
C46 C 0.3382(2) 0.8947(3) 0.54053(13) 0.092(3) Uani 1 1 d G . .
H46A H 0.3221 0.8732 0.5685 0.110 Uiso 1 1 calc R . .
C47 C 0.33562(19) 0.8607(2) 0.49461(16) 0.069(2) Uani 1 1 d G . .
H47A H 0.3178 0.8164 0.4919 0.083 Uiso 1 1 calc R . .
C48 C 0.54751(17) 0.66554(15) 0.31503(13) 0.0399(13) Uani 1 1 d G . .
C49 C 0.51870(18) 0.6102(2) 0.33914(13) 0.0535(16) Uani 1 1 d G . .
H49A H 0.5020 0.6176 0.3703 0.064 Uiso 1 1 calc R . .
C50 C 0.51485(19) 0.54371(17) 0.31665(18) 0.071(2) Uani 1 1 d G . .
H50A H 0.4956 0.5067 0.3328 0.085 Uiso 1 1 calc R . .
C51 C 0.5398(2) 0.53262(18) 0.27004(18) 0.077(2) Uani 1 1 d G . .
H51A H 0.5372 0.4881 0.2550 0.092 Uiso 1 1 calc R . .
C52 C 0.5686(2) 0.5880(2) 0.24593(13) 0.071(2) Uani 1 1 d G . .
H52A H 0.5853 0.5806 0.2147 0.085 Uiso 1 1 calc R . .
C53 C 0.57247(17) 0.6544(2) 0.26842(13) 0.0520(16) Uani 1 1 d G . .
H53A H 0.5917 0.6915 0.2523 0.062 Uiso 1 1 calc R . .
C54 C 0.58390(16) 0.81033(19) 0.30048(13) 0.0401(14) Uani 1 1 d G . .
C55 C 0.64292(15) 0.8281(2) 0.30494(14) 0.0564(17) Uani 1 1 d G . .
H55A H 0.6647 0.8111 0.3317 0.068 Uiso 1 1 calc R . .
C56 C 0.66938(13) 0.8712(2) 0.26938(18) 0.078(2) Uani 1 1 d G . .
H56A H 0.7089 0.8831 0.2724 0.094 Uiso 1 1 calc R . .
C57 C 0.63682(19) 0.8966(2) 0.22935(15) 0.0633(19) Uani 1 1 d G . .
H57A H 0.6545 0.9255 0.2056 0.076 Uiso 1 1 calc R . .
C58 C 0.57781(19) 0.8789(2) 0.22489(13) 0.0660(19) Uani 1 1 d G . .
H58A H 0.5560 0.8959 0.1981 0.079 Uiso 1 1 calc R . .
C59 C 0.55135(13) 0.8357(2) 0.26046(15) 0.0529(16) Uani 1 1 d G . .
H59A H 0.5119 0.8239 0.2575 0.063 Uiso 1 1 calc R . .
C60 C 0.60225(15) 0.7431(2) 0.39561(12) 0.0411(14) Uani 1 1 d G . .
C61 C 0.61304(17) 0.80178(18) 0.42582(16) 0.0605(18) Uani 1 1 d G . .
H61A H 0.5929 0.8441 0.4204 0.073 Uiso 1 1 calc R . .
C62 C 0.65391(19) 0.7971(2) 0.46413(15) 0.071(2) Uani 1 1 d G . .
H62A H 0.6611 0.8363 0.4843 0.085 Uiso 1 1 calc R . .
C63 C 0.68398(16) 0.7338(3) 0.47225(14) 0.068(2) Uani 1 1 d G . .
H63A H 0.7113 0.7307 0.4979 0.082 Uiso 1 1 calc R . .
C64 C 0.67318(17) 0.6752(2) 0.44204(16) 0.0624(18) Uani 1 1 d G . .
H64A H 0.6933 0.6328 0.4475 0.075 Uiso 1 1 calc R . .
C65 C 0.63232(17) 0.67983(18) 0.40373(14) 0.0468(15) Uani 1 1 d G . .
H65A H 0.6251 0.6406 0.3835 0.056 Uiso 1 1 calc R . .
C70 C 0.6766(10) 0.4211(17) 0.4204(14) 0.188(12) Uiso 0.208(4) 1 d PDU A 1
H70A H 0.6746 0.4524 0.4495 0.225 Uiso 0.208(4) 1 calc PR A 1
Cl1 Cl 0.6261(9) 0.4537(13) 0.3775(8) 0.121(6) Uiso 0.208(4) 1 d PDU A 1
Cl2 Cl 0.6610(13) 0.3351(12) 0.4415(10) 0.154(7) Uiso 0.208(4) 1 d PDU A 1
Cl3 Cl 0.7481(9) 0.4273(16) 0.3974(11) 0.202(8) Uiso 0.208(4) 1 d PDU A 1
C70' C 0.6830(17) 0.4078(14) 0.4089(15) 0.196(12) Uiso 0.253(7) 1 d PDU B 2
H70B H 0.7119 0.3904 0.3847 0.235 Uiso 0.253(7) 1 calc PR B 2
Cl1' Cl 0.7246(8) 0.4439(11) 0.4573(7) 0.199(7) Uiso 0.253(7) 1 d PDU B 2
Cl2' Cl 0.6422(10) 0.3326(10) 0.4260(9) 0.192(7) Uiso 0.253(7) 1 d PDU B 2
Cl3' Cl 0.6430(8) 0.4718(9) 0.3773(6) 0.123(5) Uiso 0.253(7) 1 d PDU B 2
C70" C 0.6708(10) 0.4237(14) 0.4158(16) 0.188(12) Uiso 0.156(6) 1 d PDU C 3
H70C H 0.6612 0.4417 0.4491 0.226 Uiso 0.156(6) 1 calc PR C 3
Cl1" Cl 0.7378(9) 0.3791(12) 0.4205(9) 0.136(7) Uiso 0.156(6) 1 d PDU C 3
Cl2" Cl 0.6775(15) 0.4971(11) 0.3767(9) 0.159(8) Uiso 0.156(6) 1 d PDU C 3
Cl3" Cl 0.6133(9) 0.3683(16) 0.3975(12) 0.184(8) Uiso 0.156(6) 1 d PDU C 3
C70* C 0.7018(18) 0.434(2) 0.4209(10) 0.193(12) Uiso 0.155(6) 1 d PDU D 4
H70D H 0.6689 0.4635 0.4093 0.232 Uiso 0.155(6) 1 calc PR D 4
Cl1* Cl 0.7277(11) 0.4729(12) 0.4760(7) 0.150(7) Uiso 0.155(6) 1 d PDU D 4
Cl2* Cl 0.7540(11) 0.4337(16) 0.3735(8) 0.150(7) Uiso 0.155(6) 1 d PDU D 4
Cl3* Cl 0.6733(16) 0.3493(14) 0.4340(12) 0.159(8) Uiso 0.155(6) 1 d PDU D 4
C70$ C 0.6763(10) 0.4399(17) 0.4093(12) 0.190(12) Uiso 0.228(7) 1 d PDU E 5
H70E H 0.6624 0.4744 0.4340 0.228 Uiso 0.228(7) 1 calc PR E 5
Cl1$ Cl 0.6147(6) 0.4147(12) 0.3752(7) 0.152(6) Uiso 0.228(7) 1 d PDU E 5
Cl2$ Cl 0.7289(9) 0.4837(10) 0.3743(6) 0.164(6) Uiso 0.228(7) 1 d PDU E 5
Cl3$ Cl 0.7046(11) 0.3685(11) 0.4431(7) 0.190(7) Uiso 0.228(7) 1 d PDU E 5

loop_
_atom_site_aniso_label
_atom_site_aniso_U_11
_atom_site_aniso_U_22
_atom_site_aniso_U_33
_atom_site_aniso_U_23
_atom_site_aniso_U_13
_atom_site_aniso_U_12
Ru 0.0305(2) 0.0332(2) 0.0321(2) -0.0014(2) -0.0023(2) -0.0009(2)
Fe 0.0451(5) 0.0499(5) 0.0456(5) -0.0075(4) -0.0087(4) -0.0029(4)
C 0.037(3) 0.045(3) 0.034(3) 0.004(3) -0.003(3) 0.004(3)
S 0.0698(12) 0.0379(9) 0.0843(13) -0.0015(9) 0.0035(11) -0.0129(8)
P1 0.0319(8) 0.0448(9) 0.0381(8) -0.0039(7) 0.0003(7) 0.0009(7)
P2 0.0313(7) 0.0376(8) 0.0371(7) 0.0008(6) -0.0009(7) 0.0005(7)
C1 0.032(3) 0.045(3) 0.037(3) 0.004(3) -0.002(2) 0.003(2)
C2 0.054(4) 0.043(3) 0.036(3) 0.000(3) -0.007(3) 0.003(3)
C3 0.046(3) 0.048(4) 0.027(3) 0.001(3) -0.002(3) 0.002(3)
C4 0.051(4) 0.040(4) 0.045(3) 0.002(3) 0.001(3) 0.001(3)
C5 0.052(4) 0.049(4) 0.049(4) 0.003(3) 0.002(3) -0.003(3)
C6 0.084(5) 0.065(5) 0.053(4) 0.008(4) -0.002(4) -0.017(4)
C7 0.112(7) 0.064(5) 0.085(6) -0.007(4) 0.002(5) -0.037(5)
C8 0.096(7) 0.044(4) 0.108(7) -0.002(5) 0.018(5) -0.015(4)
C9 0.081(6) 0.055(5) 0.101(6) 0.036(4) 0.002(5) -0.006(4)
C10 0.061(5) 0.062(4) 0.064(4) 0.020(4) -0.004(4) 0.000(4)
C11 0.049(3) 0.044(3) 0.032(3) -0.005(3) 0.000(3) 0.005(3)
C12 0.130(7) 0.054(4) 0.066(5) -0.011(4) -0.049(5) 0.014(5)
C13 0.104(6) 0.066(5) 0.064(5) 0.003(4) -0.035(4) 0.006(4)
C14 0.059(4) 0.102(6) 0.036(3) -0.002(4) -0.002(3) 0.022(4)
C15 0.108(6) 0.067(5) 0.047(4) -0.009(4) -0.017(4) 0.014(5)
C16 0.072(5) 0.060(4) 0.044(4) -0.007(3) -0.005(3) 0.003(4)
C17 0.020(3) 0.041(3) 0.050(4) -0.004(3) -0.009(2) 0.001(3)
O18 0.039(2) 0.046(2) 0.033(2) 0.0038(18) -0.0003(17) -0.0051(19)
O19 0.039(2) 0.043(2) 0.038(2) -0.0010(17) -0.0050(18) -0.0042(18)
C20 0.034(3) 0.049(3) 0.038(3) -0.005(3) -0.003(3) -0.003(3)
C21 0.045(4) 0.075(5) 0.045(4) -0.015(3) 0.006(3) -0.004(3)
C22 0.070(5) 0.090(6) 0.050(4) -0.036(4) -0.002(4) 0.009(5)
C23 0.067(5) 0.060(4) 0.070(5) -0.019(4) -0.018(4) 0.008(4)
C24 0.057(4) 0.041(3) 0.066(4) -0.003(3) -0.006(3) 0.000(3)
C25 0.045(4) 0.067(5) 0.073(5) -0.011(4) -0.011(4) 0.010(4)
C26 0.038(4) 0.090(6) 0.079(5) 0.001(5) -0.006(4) 0.003(4)
C27 0.052(5) 0.077(5) 0.103(7) 0.001(5) -0.023(4) -0.010(4)
C28 0.080(6) 0.096(6) 0.057(4) 0.002(5) -0.024(4) 0.032(5)
C29 0.074(5) 0.058(5) 0.093(6) 0.009(4) -0.002(5) -0.002(4)
C30 0.038(3) 0.055(4) 0.037(3) -0.007(3) 0.004(3) 0.000(3)
C31 0.039(4) 0.062(4) 0.061(4) -0.003(3) 0.001(3) -0.003(3)
C32 0.068(5) 0.058(4) 0.074(5) -0.002(4) 0.013(4) -0.016(4)
C33 0.058(5) 0.082(6) 0.082(6) -0.026(4) 0.017(4) -0.029(4)
C34 0.050(4) 0.102(6) 0.089(6) -0.023(5) -0.004(4) -0.009(5)
C35 0.037(4) 0.081(5) 0.069(4) -0.001(4) -0.004(3) 0.001(4)
C36 0.037(3) 0.047(4) 0.047(3) -0.005(3) -0.006(3) -0.001(3)
C37 0.042(4) 0.039(3) 0.060(4) -0.003(3) -0.006(3) 0.000(3)
C38 0.061(4) 0.057(4) 0.059(4) 0.014(3) -0.007(4) -0.001(4)
C39 0.076(5) 0.041(4) 0.082(5) 0.018(4) -0.020(4) -0.001(4)
C40 0.069(5) 0.058(5) 0.098(6) -0.010(4) -0.012(5) 0.025(4)
C41 0.057(4) 0.066(4) 0.062(4) -0.010(4) -0.010(4) 0.018(4)
C42 0.036(3) 0.051(4) 0.040(3) -0.008(3) -0.003(3) 0.008(3)
C43 0.061(4) 0.049(4) 0.069(5) -0.011(3) 0.004(4) 0.003(3)
C44 0.070(5) 0.072(5) 0.069(5) -0.023(4) 0.001(4) -0.011(4)
C45 0.080(6) 0.119(7) 0.062(5) -0.035(5) 0.003(4) -0.001(5)
C46 0.095(7) 0.120(7) 0.060(5) -0.013(5) 0.016(5) -0.037(6)
C47 0.070(5) 0.087(5) 0.050(4) -0.012(4) 0.010(4) -0.023(4)
C48 0.035(3) 0.042(3) 0.043(3) 0.003(3) -0.007(3) 0.004(3)
C49 0.049(4) 0.045(4) 0.067(4) -0.011(3) 0.008(3) 0.001(3)
C50 0.069(5) 0.042(4) 0.101(6) -0.009(4) 0.003(5) -0.006(4)
C51 0.090(6) 0.052(4) 0.088(6) -0.032(4) -0.015(5) 0.018(4)
C52 0.084(6) 0.080(5) 0.049(4) -0.018(4) 0.001(4) 0.027(5)
C53 0.059(4) 0.052(4) 0.045(4) -0.002(3) 0.005(3) 0.011(3)
C54 0.036(3) 0.038(3) 0.047(3) 0.002(3) 0.002(3) 0.001(3)
C55 0.040(4) 0.053(4) 0.076(5) 0.016(4) 0.003(3) -0.003(3)
C56 0.055(5) 0.069(5) 0.111(7) 0.032(5) 0.005(5) -0.007(4)
C57 0.069(5) 0.054(4) 0.066(5) 0.013(4) 0.029(4) -0.001(4)
C58 0.066(5) 0.066(5) 0.065(5) 0.015(4) 0.000(4) -0.002(4)
C59 0.052(4) 0.057(4) 0.050(4) 0.012(3) 0.001(3) -0.010(3)
C60 0.027(3) 0.050(4) 0.046(3) 0.010(3) 0.000(3) 0.000(3)
C61 0.046(4) 0.070(5) 0.065(4) -0.009(4) -0.016(3) 0.008(4)
C62 0.048(4) 0.089(5) 0.076(5) -0.021(4) -0.029(4) 0.003(4)
C63 0.051(4) 0.104(6) 0.050(4) 0.002(4) -0.018(3) 0.000(4)
C64 0.054(4) 0.069(5) 0.065(5) 0.016(4) -0.005(4) 0.008(4)
C65 0.042(4) 0.054(4) 0.044(4) 0.002(3) 0.002(3) 0.003(3)

loop_
_atom_type_symbol
_atom_type_description
_atom_type_scat_dispersion_real
_atom_type_scat_dispersion_imag
_atom_type_scat_source
C C 0.0033 0.0016 'International Tables Vol C Tables 4.2.6.8 and 6.1.1.4'
H H 0.0000 0.0000 'International Tables Vol C Tables 4.2.6.8 and 6.1.1.4'
O O 0.0106 0.0060 'International Tables Vol C Tables 4.2.6.8 and 6.1.1.4'
P P 0.1023 0.0942 'International Tables Vol C Tables 4.2.6.8 and 6.1.1.4'
S S 0.1246 0.1234 'International Tables Vol C Tables 4.2.6.8 and 6.1.1.4'
Cl Cl 0.1484 0.1585 'International Tables Vol C Tables 4.2.6.8 and 6.1.1.4'
Fe Fe 0.3463 0.8444 'International Tables Vol C Tables 4.2.6.8 and 6.1.1.4'
Ru Ru -1.2594 0.8363 'International Tables Vol C Tables 4.2.6.8 and 6.1.1.4'

loop_
_geom_angle_atom_site_label_1
_geom_angle_atom_site_label_2
_geom_angle_atom_site_label_3
_geom_angle
C Ru C1 93.8(2)
C Ru O19 106.25(19)
C1 Ru O19 159.02(18)
C Ru O18 164.37(19)
C1 Ru O18 101.83(18)
O19 Ru O18 58.16(13)
C Ru P1 89.31(18)
C1 Ru P1 90.24(15)
O19 Ru P1 96.04(10)
O18 Ru P1 91.27(10)
C Ru P2 87.59(18)
C1 Ru P2 91.19(15)
O19 Ru P2 83.66(10)
O18 Ru P2 91.39(10)
P1 Ru P2 176.66(5)
C Ru C17 135.5(2)
C1 Ru C17 130.2(2)
O19 Ru C17 29.32(15)
O18 Ru C17 28.95(14)
P1 Ru C17 96.08(12)
P2 Ru C17 85.29(12)
C25 Fe C29 39.9(3)
C25 Fe C28 67.9(3)
C29 Fe C28 41.2(3)
C25 Fe C20 105.2(3)
C29 Fe C20 118.5(3)
C28 Fe C20 155.6(3)
C25 Fe C21 121.9(3)
C29 Fe C21 105.3(3)
C28 Fe C21 121.0(3)
C20 Fe C21 41.2(2)
C25 Fe C24 121.5(3)
C29 Fe C24 155.4(3)
C28 Fe C24 162.1(3)
C20 Fe C24 41.5(2)
C21 Fe C24 69.0(3)
C25 Fe C27 67.8(3)
C29 Fe C27 67.9(3)
C28 Fe C27 39.5(3)
C20 Fe C27 161.6(3)
C21 Fe C27 157.0(3)
C24 Fe C27 126.3(3)
C25 Fe C22 159.5(3)
C29 Fe C22 124.4(3)
C28 Fe C22 109.2(3)
C20 Fe C22 68.6(2)
C21 Fe C22 40.8(2)
C24 Fe C22 67.7(3)
C27 Fe C22 123.7(3)
C25 Fe C26 40.4(3)
C29 Fe C26 67.3(3)
C28 Fe C26 66.9(3)
C20 Fe C26 123.9(3)
C21 Fe C26 159.6(3)
C24 Fe C26 109.3(3)
C27 Fe C26 40.0(3)
C22 Fe C26 158.9(3)
C25 Fe C23 158.0(3)
C29 Fe C23 161.7(3)
C28 Fe C23 126.3(3)
C20 Fe C23 68.6(2)
C21 Fe C23 68.2(3)
C24 Fe C23 40.1(2)
C27 Fe C23 111.1(3)
C22 Fe C23 39.8(3)
C26 Fe C23 124.5(3)
S C Ru 174.4(4)
C36 P1 C42 102.7(2)
C36 P1 C30 102.39(19)
C42 P1 C30 104.76(19)
C36 P1 Ru 114.86(15)
C42 P1 Ru 114.46(15)
C30 P1 Ru 115.98(14)
C48 P2 C60 104.49(18)
C48 P2 C54 103.40(18)
C60 P2 C54 103.69(19)
C48 P2 Ru 115.35(14)
C60 P2 Ru 116.35(14)
C54 P2 Ru 112.10(14)
C2 C1 C3 123.3(5)
C2 C1 Ru 129.6(4)
C3 C1 Ru 107.1(4)
C1 C2 C11 131.0(5)
C4 C3 C1 172.4(6)
C3 C4 C5 176.5(7)
C6 C5 C10 120.0
C6 C5 C4 119.0(4)
C10 C5 C4 121.0(4)
C5 C6 C7 120.0
C8 C7 C6 120.0
C9 C8 C7 120.0
C8 C9 C10 120.0
C9 C10 C5 120.0
C12 C11 C16 120.0
C12 C11 C2 122.2(3)
C16 C11 C2 117.8(3)
C11 C12 C13 120.0
C12 C13 C14 120.0
C15 C14 C13 120.0
C14 C15 C16 120.0
C15 C16 C11 120.0
O18 C17 O19 118.9(5)
O18 C17 C20 121.9(5)
O19 C17 C20 119.1(5)
O18 C17 Ru 59.9(3)
O19 C17 Ru 59.3(3)
C20 C17 Ru 171.4(4)
C17 O18 Ru 91.1(3)
C17 O19 Ru 91.3(3)
C21 C20 C24 107.0(5)
C21 C20 C17 125.2(5)
C24 C20 C17 127.8(5)
C21 C20 Fe 69.5(3)
C24 C20 Fe 69.8(3)
C17 C20 Fe 124.1(4)
C22 C21 C20 107.5(6)
C22 C21 Fe 70.3(4)
C20 C21 Fe 69.3(3)
C23 C22 C21 109.0(6)
C23 C22 Fe 70.7(4)
C21 C22 Fe 68.9(4)
C22 C23 C24 108.5(6)
C22 C23 Fe 69.5(4)
C24 C23 Fe 69.1(4)
C23 C24 C20 108.1(6)
C23 C24 Fe 70.8(4)
C20 C24 Fe 68.7(3)
C29 C25 C26 108.5(7)
C29 C25 Fe 70.1(4)
C26 C25 Fe 71.3(4)
C27 C26 C25 107.8(7)
C27 C26 Fe 69.6(4)
C25 C26 Fe 68.4(4)
C28 C27 C26 108.0(7)
C28 C27 Fe 69.3(4)
C26 C27 Fe 70.4(4)
C27 C28 C29 108.4(7)
C27 C28 Fe 71.2(4)
C29 C28 Fe 69.4(4)
C25 C29 C28 107.3(7)
C25 C29 Fe 69.9(4)
C28 C29 Fe 69.4(4)
C31 C30 C35 120.0
C31 C30 P1 118.2(2)
C35 C30 P1 121.8(2)
C32 C31 C30 120.0
C33 C32 C31 120.0
C32 C33 C34 120.0
C35 C34 C33 120.0
C34 C35 C30 120.0
C37 C36 C41 120.0
C37 C36 P1 118.3(2)
C41 C36 P1 121.2(2)
C38 C37 C36 120.0
C39 C38 C37 120.0
C40 C39 C38 120.0
C39 C40 C41 120.0
C40 C41 C36 120.0
C43 C42 C47 120.0
C43 C42 P1 119.0(2)
C47 C42 P1 120.9(2)
C42 C43 C44 120.0
C45 C44 C43 120.0
C44 C45 C46 120.0
C47 C46 C45 120.0
C46 C47 C42 120.0
C49 C48 C53 120.0
C49 C48 P2 117.3(2)
C53 C48 P2 122.7(2)
C50 C49 C48 120.0
C49 C50 C51 120.0
C50 C51 C52 120.0
C53 C52 C51 120.0
C52 C53 C48 120.0
C55 C54 C59 120.0
C55 C54 P2 121.3(2)
C59 C54 P2 118.7(2)
C54 C55 C56 120.0
C55 C56 C57 120.0
C58 C57 C56 120.0
C59 C58 C57 120.0
C58 C59 C54 120.0
C61 C60 C65 120.0
C61 C60 P2 118.1(2)
C65 C60 P2 121.9(2)
C60 C61 C62 120.0
C63 C62 C61 120.0
C62 C63 C64 120.0
C63 C64 C65 120.0
C64 C65 C60 120.0
Cl1 C70 Cl3 111.0(15)
Cl1 C70 Cl2 113.9(15)
Cl3 C70 Cl2 111.4(15)
Cl3' C70' Cl1' 112.4(17)
Cl3' C70' Cl2' 114.2(17)
Cl1' C70' Cl2' 114.0(17)
Cl2" C70" Cl3" 111.6(16)
Cl2" C70" Cl1" 110.3(16)
Cl3" C70" Cl1" 113.0(16)
Cl2* C70* Cl1* 112.8(17)
Cl2* C70* Cl3* 113.2(16)
Cl1* C70* Cl3* 109.4(16)
Cl2$ C70$ Cl1$ 113.7(15)
Cl2$ C70$ Cl3$ 113.1(15)
Cl1$ C70$ Cl3$ 111.3(15)

loop_
_geom_bond_atom_site_label_1
_geom_bond_atom_site_label_2
_geom_bond_distance
Ru C 1.778(5)
Ru C1 2.069(5)
Ru O19 2.237(3)
Ru O18 2.250(4)
Ru P1 2.3872(15)
Ru P2 2.4134(15)
Ru C17 2.600(5)
Fe C25 2.016(7)
Fe C29 2.018(7)
Fe C28 2.019(7)
Fe C20 2.023(5)
Fe C21 2.025(6)
Fe C24 2.037(6)
Fe C27 2.043(7)
Fe C22 2.044(7)
Fe C26 2.053(7)
Fe C23 2.059(7)
C S 1.565(6)
P1 C36 1.829(3)
P1 C42 1.829(3)
P1 C30 1.844(3)
P2 C48 1.827(3)
P2 C60 1.830(3)
P2 C54 1.831(3)
C1 C2 1.346(7)
C1 C3 1.429(8)
C2 C11 1.470(6)
C3 C4 1.182(7)
C4 C5 1.446(7)
C5 C6 1.3900
C5 C10 1.3900
C6 C7 1.3900
C7 C8 1.3900
C8 C9 1.3900
C9 C10 1.3900
C11 C12 1.3900
C11 C16 1.3900
C12 C13 1.3900
C13 C14 1.3900
C14 C15 1.3900
C15 C16 1.3900
C17 O18 1.259(6)
C17 O19 1.273(6)
C17 C20 1.463(7)
C20 C21 1.426(8)
C20 C24 1.438(8)
C21 C22 1.417(8)
C22 C23 1.395(9)
C23 C24 1.404(9)
C25 C29 1.377(9)
C25 C26 1.404(9)
C26 C27 1.400(10)
C27 C28 1.374(10)
C28 C29 1.421(10)
C30 C31 1.3900
C30 C35 1.3900
C31 C32 1.3900
C32 C33 1.3900
C33 C34 1.3900
C34 C35 1.3900
C36 C37 1.3900
C36 C41 1.3900
C37 C38 1.3900
C38 C39 1.3900
C39 C40 1.3900
C40 C41 1.3900
C42 C43 1.3900
C42 C47 1.3900
C43 C44 1.3900
C44 C45 1.3900
C45 C46 1.3900
C46 C47 1.3900
C48 C49 1.3900
C48 C53 1.3900
C49 C50 1.3900
C50 C51 1.3900
C51 C52 1.3900
C52 C53 1.3900
C54 C55 1.3900
C54 C59 1.3900
C55 C56 1.3900
C56 C57 1.3900
C57 C58 1.3900
C58 C59 1.3900
C60 C61 1.3900
C60 C65 1.3900
C61 C62 1.3900
C62 C63 1.3900
C63 C64 1.3900
C64 C65 1.3900
C70 Cl1 1.739(17)
C70 Cl3 1.746(17)
C70 Cl2 1.749(17)
C70' Cl3' 1.732(18)
C70' Cl1' 1.744(19)
C70' Cl2' 1.753(18)
C70" Cl2" 1.741(18)
C70" Cl3" 1.744(17)
C70" Cl1" 1.745(18)
C70* Cl2* 1.742(18)
C70* Cl1* 1.751(18)
C70* Cl3* 1.757(18)
C70$ Cl2$ 1.730(17)
C70$ Cl1$ 1.741(17)
C70$ Cl3$ 1.744(17)
